data_4350021
loop_
_publ_author_name
'Litvinova, Yulia M.'
'Gayfulin, Yakov M.'
'van Leusen, Jan'
'Samsonenko, Denis G.'
'Lazarenko, Vladimir A.'
'Zubavichus, Yan V.'
'K\"ogerler, Paul'
'Mironov, Yuri V.'

_publ_section_title
;
 Metal--organic frameworks based on polynuclear lanthanide complexes and
 octahedral rhenium clusters
;
_journal_issue 6
_journal_name_full 'Inorganic Chemistry Frontiers'
_journal_page_first 1518
_journal_paper_doi 10.1039/C9QI00339H
_journal_volume 6
_journal_year 2019
_chemical_formula_sum 'C30 H44 N10 O24 Re6 S8 Sm4'
_chemical_formula_weight 2903.83
_space_group_crystal_system monoclinic
_space_group_IT_number 14
_space_group_name_Hall '-P 2yn'
_space_group_name_H-M_alt 'P 1 21/n 1'
_atom_sites_solution_hydrogens geom
_atom_sites_solution_primary dual
_atom_sites_solution_secondary difmap
_audit_creation_method SHELXL-2018/3
_audit_update_record
;
2019-03-20 deposited with the CCDC.	2019-05-06 downloaded from the CCDC.
;
_cell_angle_alpha 90
_cell_angle_beta 111.036(2)
_cell_angle_gamma 90
_cell_formula_units_Z 4
_cell_length_a 22.7540(4)
_cell_length_b 12.52642(19)
_cell_length_c 23.7189(4)
_cell_measurement_reflns_used 40466
_cell_measurement_temperature 130(2)
_cell_measurement_theta_max 28.58
_cell_measurement_theta_min 3.61
_cell_volume 6310.0(2)
_computing_cell_refinement 'CrysAlisPro 1.171.38.46 (Rigaku OD, 2015)'
_computing_data_collection 'CrysAlisPro 1.171.38.46 (Rigaku OD, 2015)'
_computing_data_reduction 'CrysAlisPro 1.171.38.46 (Rigaku OD, 2015)'
_computing_molecular_graphics 'ShelXle (H\"ubschle, 2011)'
_computing_publication_material 'CIFTAB (Sheldrick, 2015)'
_computing_structure_refinement 'SHELXL-2018 (Sheldrick, 2015)'
_computing_structure_solution 'SHELXT-2018 (Sheldrick, 2015)'
_diffrn_ambient_temperature 130(2)
_diffrn_detector 'CCD plate'
_diffrn_detector_area_resol_mean 10.6168
_diffrn_detector_type AtlasS2
_diffrn_measured_fraction_theta_full 0.997
_diffrn_measured_fraction_theta_max 0.925
_diffrn_measurement_device 'four-circle diffractometer'
_diffrn_measurement_device_type 'New Xcalibur, AtlasS2'
_diffrn_measurement_method '\w scans'
_diffrn_radiation_monochromator graphite
_diffrn_radiation_probe x-ray
_diffrn_radiation_source 'fine-focus sealed tube'
_diffrn_radiation_type MoK\a
_diffrn_radiation_wavelength 0.71073
_diffrn_reflns_av_R_equivalents 0.0380
_diffrn_reflns_av_unetI/netI 0.0253
_diffrn_reflns_Laue_measured_fraction_full 0.997
_diffrn_reflns_Laue_measured_fraction_max 0.925
_diffrn_reflns_limit_h_max 29
_diffrn_reflns_limit_h_min -29
_diffrn_reflns_limit_k_max 16
_diffrn_reflns_limit_k_min -16
_diffrn_reflns_limit_l_max 31
_diffrn_reflns_limit_l_min -32
_diffrn_reflns_number 80812
_diffrn_reflns_point_group_measured_fraction_full 0.997
_diffrn_reflns_point_group_measured_fraction_max 0.925
_diffrn_reflns_theta_full 25.500
_diffrn_reflns_theta_max 28.723
_diffrn_reflns_theta_min 3.242
_diffrn_source 'sealed X-ray tube'
_exptl_absorpt_coefficient_mu 15.455
_exptl_absorpt_correction_T_max 1.00000
_exptl_absorpt_correction_T_min 0.19092
_exptl_absorpt_correction_type multi-scan
_exptl_absorpt_process_details
;
CrysAlisPro 1.171.38.46 (Rigaku Oxford Diffraction, 2015)
Empirical absorption correction using spherical harmonics,
implemented in SCALE3 ABSPACK scaling algorithm.
;
_exptl_crystal_colour orange
_exptl_crystal_density_diffrn 3.057
_exptl_crystal_description block
_exptl_crystal_F_000 5248
_exptl_crystal_size_max 0.27
_exptl_crystal_size_mid 0.18
_exptl_crystal_size_min 0.08
_refine_diff_density_max 4.072
_refine_diff_density_min -3.822
_refine_diff_density_rms 0.218
_refine_ls_extinction_method none
_refine_ls_goodness_of_fit_ref 1.056
_refine_ls_hydrogen_treatment constr
_refine_ls_matrix_type full
_refine_ls_number_parameters 803
_refine_ls_number_reflns 15113
_refine_ls_number_restraints 220
_refine_ls_restrained_S_all 1.064
_refine_ls_R_factor_all 0.0303
_refine_ls_R_factor_gt 0.0277
_refine_ls_shift/su_max 0.003
_refine_ls_shift/su_mean 0.000
_refine_ls_structure_factor_coef Fsqd
_refine_ls_weighting_details 'w=1/[\s^2^(Fo^2^)+(0.0322P)^2^+52.0350P] where P=(Fo^2^+2Fc^2^)/3'
_refine_ls_weighting_scheme calc
_refine_ls_wR_factor_gt 0.0695
_refine_ls_wR_factor_ref 0.0707
_reflns_Friedel_coverage 0.000
_reflns_number_gt 14180
_reflns_number_total 15113
_reflns_threshold_expression 'I > 2\s(I)'
_cod_data_source_file c9qi00339h2.cif
_cod_data_source_block lit74sm
_cod_original_sg_symbol_H-M 'P 21/n'
_cod_database_code 4350021
_shelx_shelxl_version_number 2018/3
_shelx_space_group_comment
;
The symmetry employed for this shelxl refinement is uniquely defined
by the following loop, which should always be used as a source of
symmetry information in preference to the above space-group names.
They are only intended as comments.
;
_shelx_estimated_absorpt_t_min 0.103
_shelx_estimated_absorpt_t_max 0.371

loop_
_space_group_symop_operation_xyz
'x, y, z'
'-x+1/2, y+1/2, -z+1/2'
'-x, -y, -z'
'x-1/2, -y-1/2, z-1/2'

loop_
_atom_site_label
_atom_site_type_symbol
_atom_site_fract_x
_atom_site_fract_y
_atom_site_fract_z
_atom_site_U_iso_or_equiv
_atom_site_adp_type
_atom_site_occupancy
_atom_site_site_symmetry_order
_atom_site_calc_flag
_atom_site_refinement_flags_posn
_atom_site_refinement_flags_adp
_atom_site_refinement_flags_occupancy
_atom_site_disorder_assembly
_atom_site_disorder_group
Re1 Re 0.30903(2) 1.09281(2) 0.57261(2) 0.01213(5) Uani 1 1 d . . . . .
Re2 Re 0.33043(2) 1.29595(2) 0.58851(2) 0.01249(5) Uani 1 1 d . . . . .
Re3 Re 0.23095(2) 1.33692(2) 0.49410(2) 0.01323(5) Uani 1 1 d . . . . .
Re4 Re 0.20983(2) 1.13275(2) 0.47801(2) 0.01307(5) Uani 1 1 d . . . . .
Re5 Re 0.31854(2) 1.21055(2) 0.48546(2) 0.01312(5) Uani 1 1 d . . . . .
Re6 Re 0.22172(2) 1.21960(2) 0.58108(2) 0.01221(5) Uani 1 1 d . . . . .
S1 S 0.40650(7) 1.17328(12) 0.57651(6) 0.0170(3) Uani 1 1 d . . . . .
S2 S 0.33420(7) 1.39905(12) 0.50455(7) 0.0184(3) Uani 1 1 d . . . . .
S3 S 0.22274(7) 1.24685(12) 0.40172(6) 0.0189(3) Uani 1 1 d . . . . .
S4 S 0.29523(7) 1.02219(12) 0.47412(6) 0.0182(3) Uani 1 1 d . . . . .
S5 S 0.31743(7) 1.18290(12) 0.66487(6) 0.0167(3) Uani 1 1 d . . . . .
S6 S 0.24617(7) 1.40710(12) 0.59290(6) 0.0177(3) Uani 1 1 d . . . . .
S7 S 0.13385(7) 1.25540(12) 0.49007(6) 0.0183(3) Uani 1 1 d . . . . .
S8 S 0.20523(7) 1.03130(12) 0.56254(6) 0.0166(3) Uani 1 1 d . . . . .
C1 C 0.3531(3) 0.9555(5) 0.6218(3) 0.0190(12) Uani 1 1 d . . . . .
N1 N 0.3760(2) 0.8842(4) 0.6524(2) 0.0225(11) Uani 1 1 d . . . . .
C2 C 0.3996(3) 1.3858(5) 0.6529(3) 0.0206(12) Uani 1 1 d . . . . .
N2 N 0.4373(3) 1.4330(4) 0.6901(2) 0.0239(11) Uani 1 1 d . . . . .
C3 C 0.1850(3) 1.4787(5) 0.4504(3) 0.0214(12) Uani 1 1 d . . . . .
N3 N 0.1589(2) 1.5535(4) 0.4264(2) 0.0234(11) Uani 1 1 d . . . . .
C4 C 0.1402(3) 1.0389(5) 0.4147(3) 0.0211(12) Uani 1 1 d . . . . .
N4 N 0.1007(3) 0.9918(5) 0.3786(2) 0.0274(12) Uani 1 1 d . . . . .
C5 C 0.3764(3) 1.2132(5) 0.4318(3) 0.0233(13) Uani 1 1 d . . . . .
N5 N 0.4072(3) 1.2191(5) 0.4033(3) 0.0321(14) Uani 1 1 d . . . . .
C6 C 0.1658(3) 1.2291(5) 0.6357(3) 0.0200(12) Uani 1 1 d . . . . .
N6 N 0.1371(3) 1.2359(5) 0.6667(2) 0.0259(12) Uani 1 1 d . . . . .
Sm1 Sm 0.40443(2) 0.76725(3) 0.74642(2) 0.01669(6) Uani 1 1 d . . . . .
Sm2 Sm 0.51210(2) 0.53458(2) 0.77882(2) 0.01378(6) Uani 1 1 d . . . . .
Sm3 Sm 0.53749(2) 0.75699(3) 0.67553(2) 0.01751(6) Uani 1 1 d . . . . .
Sm4 Sm 0.58671(2) 0.81132(3) 0.84379(2) 0.01903(7) Uani 1 1 d D . . . .
O1 O 0.45945(18) 0.6592(3) 0.69831(18) 0.0167(8) Uani 1 1 d . . . . .
H1 H 0.429847 0.622081 0.661854 0.020 Uiso 1 1 calc R U . . .
O2 O 0.49500(18) 0.6964(3) 0.82696(17) 0.0156(8) Uani 1 1 d . . . . .
H2 H 0.486423 0.682072 0.864774 0.019 Uiso 1 1 calc R U . . .
O3 O 0.5044(2) 0.8478(3) 0.74682(19) 0.0197(9) Uani 1 1 d . . . . .
H3 H 0.499632 0.926115 0.738326 0.024 Uiso 1 1 calc R U . . .
O4 O 0.58287(18) 0.6726(3) 0.77490(18) 0.0168(8) Uani 1 1 d . . . . .
H4 H 0.625821 0.643561 0.781751 0.020 Uiso 1 1 calc R U . . .
O1M O 0.3234(3) 0.6646(5) 0.6573(3) 0.0581(18) Uani 1 1 d . U . . .
O2M O 0.5252(4) 0.3370(6) 0.8040(4) 0.080(2) Uani 1 1 d . U . . .
O3M O 0.4531(3) 0.7348(6) 0.5777(3) 0.0578(18) Uani 1 1 d . . . . .
O4M O 0.5185(3) 0.9445(5) 0.6398(3) 0.0479(15) Uani 1 1 d . . . . .
O5M O 0.6918(4) 0.7202(8) 0.8877(5) 0.025(2) Uani 0.556(18) 1 d . U P A 1
O5M' O 0.6957(6) 0.7637(13) 0.8655(7) 0.031(3) Uani 0.444(18) 1 d . U P A 2
O6M O 0.6036(3) 0.7285(4) 0.9416(2) 0.0355(12) Uani 1 1 d . . . . .
O1A O 0.1135(3) 1.0699(5) 0.7394(3) 0.0440(14) Uani 1 1 d . . . . .
O2A O 0.0591(3) 0.9575(5) 0.6705(3) 0.0538(16) Uani 1 1 d . . . . .
C1A C 0.1098(4) 0.9964(7) 0.7049(4) 0.0377(17) Uani 1 1 d . . . . .
C2A C 0.1715(4) 0.9452(6) 0.7072(3) 0.0335(16) Uani 1 1 d . . . . .
C3A C 0.2268(4) 1.0020(6) 0.7290(3) 0.0377(18) Uani 1 1 d . . . . .
H3A H 0.226611 1.074010 0.741495 0.045 Uiso 1 1 calc R U . . .
C4A C 0.2832(4) 0.9530(6) 0.7328(3) 0.0334(16) Uani 1 1 d . . . . .
H4A H 0.320583 0.994711 0.745915 0.040 Uiso 1 1 calc R U . . .
C5A C 0.1745(4) 0.8427(7) 0.6899(4) 0.046(2) Uani 1 1 d . . . . .
H5A H 0.137073 0.801992 0.672671 0.056 Uiso 1 1 calc R U . . .
C6A C 0.2335(4) 0.7971(7) 0.6976(5) 0.046(2) Uani 1 1 d . . . . .
H6A H 0.235006 0.724246 0.687043 0.055 Uiso 1 1 calc R U . . .
N1A N 0.2875(3) 0.8520(5) 0.7192(3) 0.0288(13) Uani 1 1 d . . . . .
O1B O 0.4216(2) 0.9251(4) 0.8067(2) 0.0297(11) Uani 1 1 d . . . . .
O2B O 0.5221(2) 0.9371(5) 0.8676(3) 0.0426(14) Uani 1 1 d . . . . .
C1B C 0.4647(3) 0.9583(6) 0.8520(3) 0.0293(14) Uani 1 1 d . U . . .
C2B C 0.4470(4) 1.0310(7) 0.8940(4) 0.0388(16) Uani 1 1 d . U . . .
C3B C 0.3853(4) 1.0390(7) 0.8910(4) 0.0370(16) Uani 1 1 d . U . . .
H3B H 0.352578 1.001045 0.861184 0.044 Uiso 1 1 calc R U . . .
C4B C 0.3722(4) 1.1036(7) 0.9325(4) 0.0434(18) Uani 1 1 d . U . . .
H4B H 0.329817 1.109396 0.930331 0.052 Uiso 1 1 calc R U . . .
C5B C 0.4936(4) 1.0862(9) 0.9386(5) 0.064(2) Uani 1 1 d . U . . .
H5B H 0.536411 1.081103 0.941945 0.077 Uiso 1 1 calc R U . . .
C6B C 0.4766(5) 1.1487(10) 0.9782(5) 0.071(3) Uani 1 1 d . U . . .
H6B H 0.508407 1.186986 1.008755 0.085 Uiso 1 1 calc R U . . .
N1B N 0.4160(4) 1.1572(7) 0.9749(4) 0.0563(19) Uani 1 1 d . U . . .
O1C O 0.5732(3) 0.4605(4) 0.7266(3) 0.0390(13) Uani 1 1 d . . . . .
O2C O 0.5670(3) 0.5818(5) 0.6554(3) 0.0460(14) Uani 1 1 d . . . . .
C1C C 0.5826(5) 0.4932(7) 0.6812(5) 0.053(2) Uani 1 1 d . U . . .
C2C C 0.6206(6) 0.4185(9) 0.6574(6) 0.071(2) Uani 1 1 d . U . . .
C3C C 0.6310(7) 0.3156(10) 0.6765(7) 0.090(3) Uani 1 1 d . U . . .
H3C H 0.611299 0.286424 0.702210 0.108 Uiso 1 1 calc R U . . .
C4C C 0.6714(8) 0.2539(12) 0.6574(8) 0.101(3) Uani 1 1 d . U . . .
H4C H 0.677693 0.181336 0.669772 0.122 Uiso 1 1 calc R U . . .
C5C C 0.6497(6) 0.4586(10) 0.6187(6) 0.080(3) Uani 1 1 d . U . . .
H5C H 0.642636 0.530285 0.604733 0.096 Uiso 1 1 calc R U . . .
C6C C 0.6891(7) 0.3923(11) 0.6009(7) 0.093(3) Uani 1 1 d . U . . .
H6C H 0.707107 0.418413 0.573138 0.112 Uiso 1 1 calc R U . . .
N1C N 0.7022(6) 0.2924(10) 0.6221(6) 0.099(3) Uani 1 1 d . U . . .
O1D O 0.6357(2) 0.8370(4) 0.7259(2) 0.0348(12) Uani 1 1 d D . . . .
O2D O 0.6406(7) 0.9435(10) 0.8036(5) 0.040(3) Uani 0.556(18) 1 d D U P A 1
O2D' O 0.6259(8) 0.9538(11) 0.7920(7) 0.038(3) Uani 0.444(18) 1 d D U P A 2
C1D C 0.6541(3) 0.9190(5) 0.7582(3) 0.0293(14) Uani 1 1 d D U . . .
C2D C 0.7036(3) 0.9849(5) 0.7468(3) 0.0255(13) Uani 1 1 d . U . . .
C3D C 0.7260(3) 0.9561(6) 0.7015(3) 0.0299(14) Uani 1 1 d . U . . .
H3D H 0.709797 0.895047 0.677170 0.036 Uiso 1 1 calc R U . . .
C4D C 0.7718(4) 1.0170(7) 0.6926(4) 0.0387(16) Uani 1 1 d . U . . .
H4D H 0.786826 0.996493 0.661605 0.046 Uiso 1 1 calc R U . . .
C5D C 0.7290(4) 1.0727(7) 0.7815(4) 0.0474(19) Uani 1 1 d . U . . .
H5D H 0.715519 1.093702 0.813402 0.057 Uiso 1 1 calc R U . . .
C6D C 0.7748(5) 1.1299(8) 0.7689(5) 0.063(2) Uani 1 1 d . U . . .
H6D H 0.791997 1.191182 0.792684 0.075 Uiso 1 1 calc R U . . .
N1D N 0.7963(4) 1.1036(6) 0.7251(4) 0.0562(19) Uani 1 1 d . U . . .
O1W O 0.4852(3) 1.0763(5) 0.7197(3) 0.0591(18) Uani 1 1 d . . . . .
O2W O 0.5106(5) 0.5998(8) 0.9489(4) 0.062(2) Uani 0.75 1 d . U P . .
O3W O 0.5778(5) 0.1399(8) 0.8277(5) 0.071(3) Uani 0.75 1 d . . P . .
O4W O 0.0034(6) 0.8810(10) 0.5632(5) 0.066(3) Uani 0.625 1 d . . P . .
O5W O 0.3304(5) 0.6554(10) 0.5556(7) 0.074(4) Uani 0.625 1 d . . P . .
O6W O 0.7403(10) 0.7329(16) 1.0305(10) 0.066(5) Uani 0.417(13) 1 d . U P A 1
O7W O 0.7362(11) 0.7110(18) 0.9965(12) 0.058(5) Uani 0.333(13) 1 d . U P A 2
O8W O 0.4540(11) 0.951(2) 0.5126(10) 0.086(6) Uani 0.375 1 d . U P . .
O9W O 0.4761(10) 0.510(2) 0.5417(10) 0.078(6) Uani 0.375 1 d . U P . .
O10W O 0.4871(11) 0.594(2) 0.5159(11) 0.087(7) Uani 0.375 1 d . U P . .
O11W O 0.4909(11) 0.413(2) 0.5338(12) 0.092(7) Uani 0.375 1 d . U P . .

loop_
_atom_site_aniso_label
_atom_site_aniso_U_11
_atom_site_aniso_U_22
_atom_site_aniso_U_33
_atom_site_aniso_U_23
_atom_site_aniso_U_13
_atom_site_aniso_U_12
Re1 0.01313(10) 0.01332(10) 0.01074(9) 0.00146(8) 0.00527(8) 0.00123(8)
Re2 0.01223(10) 0.01421(10) 0.01173(10) -0.00076(8) 0.00517(8) -0.00098(8)
Re3 0.01330(10) 0.01436(10) 0.01283(10) 0.00321(8) 0.00567(8) 0.00135(8)
Re4 0.01330(10) 0.01569(11) 0.00998(9) -0.00002(8) 0.00387(8) -0.00140(8)
Re5 0.01415(10) 0.01638(11) 0.01110(10) 0.00097(8) 0.00731(8) 0.00034(8)
Re6 0.01236(10) 0.01493(10) 0.01126(10) 0.00085(8) 0.00659(8) 0.00024(8)
S1 0.0139(6) 0.0209(7) 0.0170(6) 0.0017(5) 0.0067(5) 0.0016(5)
S2 0.0190(7) 0.0171(7) 0.0217(7) 0.0026(5) 0.0105(6) -0.0026(6)
S3 0.0216(7) 0.0244(7) 0.0107(6) 0.0035(5) 0.0058(5) 0.0001(6)
S4 0.0226(7) 0.0178(7) 0.0167(6) -0.0025(5) 0.0099(5) 0.0011(6)
S5 0.0184(7) 0.0218(7) 0.0103(6) 0.0010(5) 0.0057(5) 0.0002(6)
S6 0.0196(7) 0.0167(7) 0.0194(7) -0.0013(5) 0.0101(5) 0.0019(5)
S7 0.0132(6) 0.0229(7) 0.0179(6) 0.0034(6) 0.0047(5) 0.0009(6)
S8 0.0181(7) 0.0164(7) 0.0161(6) 0.0015(5) 0.0071(5) -0.0025(5)
C1 0.019(3) 0.019(3) 0.021(3) 0.001(2) 0.010(2) 0.002(2)
N1 0.021(3) 0.026(3) 0.023(3) 0.007(2) 0.010(2) 0.003(2)
C2 0.021(3) 0.021(3) 0.021(3) 0.000(2) 0.009(2) -0.001(2)
N2 0.022(3) 0.021(3) 0.028(3) -0.006(2) 0.007(2) -0.001(2)
C3 0.020(3) 0.025(3) 0.022(3) 0.000(2) 0.011(2) -0.002(3)
N3 0.021(3) 0.022(3) 0.027(3) 0.012(2) 0.009(2) 0.006(2)
C4 0.021(3) 0.024(3) 0.018(3) 0.001(2) 0.007(2) -0.004(2)
N4 0.025(3) 0.030(3) 0.022(3) -0.004(2) 0.002(2) -0.002(2)
C5 0.022(3) 0.026(3) 0.023(3) -0.001(3) 0.010(3) 0.000(3)
N5 0.032(3) 0.044(4) 0.029(3) 0.003(3) 0.022(3) 0.003(3)
C6 0.019(3) 0.024(3) 0.018(3) -0.001(2) 0.008(2) -0.002(2)
N6 0.025(3) 0.034(3) 0.021(3) -0.004(2) 0.013(2) -0.004(2)
Sm1 0.01283(13) 0.02252(15) 0.01774(14) 0.00512(11) 0.00915(11) 0.00547(11)
Sm2 0.01135(12) 0.01340(13) 0.01591(13) 0.00054(10) 0.00407(10) -0.00025(10)
Sm3 0.01710(14) 0.02203(15) 0.01706(14) -0.00102(11) 0.01058(11) -0.00088(12)
Sm4 0.01398(14) 0.02417(16) 0.02164(15) -0.00906(12) 0.00968(11) -0.00422(12)
O1 0.0140(19) 0.019(2) 0.0174(19) -0.0004(16) 0.0061(15) -0.0021(16)
O2 0.0133(18) 0.020(2) 0.0150(18) -0.0001(16) 0.0074(15) 0.0013(16)
O3 0.022(2) 0.017(2) 0.025(2) -0.0001(17) 0.0144(18) 0.0016(17)
O4 0.0126(18) 0.019(2) 0.022(2) -0.0020(16) 0.0100(16) 0.0008(16)
O1M 0.035(3) 0.045(3) 0.076(4) -0.016(3) -0.002(3) 0.006(3)
O2M 0.085(5) 0.035(3) 0.089(5) 0.017(3) -0.008(4) 0.003(3)
O3M 0.043(3) 0.091(5) 0.034(3) 0.001(3) 0.006(3) -0.004(4)
O4M 0.066(4) 0.040(3) 0.055(4) 0.017(3) 0.042(3) 0.018(3)
O5M 0.020(4) 0.017(5) 0.041(6) -0.001(4) 0.015(4) -0.002(3)
O5M' 0.024(5) 0.034(7) 0.038(7) -0.010(5) 0.013(5) 0.004(5)
O6M 0.043(3) 0.037(3) 0.025(2) -0.006(2) 0.010(2) 0.007(2)
O1A 0.061(4) 0.043(3) 0.042(3) 0.016(3) 0.036(3) 0.022(3)
O2A 0.031(3) 0.056(4) 0.073(4) -0.005(3) 0.018(3) 0.012(3)
C1A 0.047(5) 0.036(4) 0.036(4) 0.010(3) 0.021(4) 0.004(4)
C2A 0.032(4) 0.039(4) 0.038(4) 0.011(3) 0.022(3) 0.009(3)
C3A 0.050(5) 0.029(4) 0.036(4) 0.010(3) 0.017(3) 0.019(4)
C4A 0.035(4) 0.032(4) 0.034(4) 0.012(3) 0.013(3) 0.016(3)
C5A 0.023(4) 0.040(5) 0.076(6) -0.001(4) 0.018(4) 0.007(3)
C6A 0.031(4) 0.032(4) 0.077(6) 0.001(4) 0.023(4) 0.012(3)
N1A 0.025(3) 0.037(3) 0.032(3) 0.010(3) 0.019(2) 0.014(3)
O1B 0.024(2) 0.033(3) 0.035(3) -0.014(2) 0.014(2) 0.002(2)
O2B 0.025(3) 0.053(4) 0.049(3) -0.028(3) 0.013(2) 0.003(2)
C1B 0.026(3) 0.029(3) 0.040(4) -0.011(3) 0.021(3) -0.003(3)
C2B 0.030(3) 0.044(4) 0.050(4) -0.023(3) 0.024(3) -0.008(3)
C3B 0.029(3) 0.041(4) 0.050(4) -0.018(3) 0.026(3) -0.008(3)
C4B 0.032(3) 0.049(4) 0.058(4) -0.024(4) 0.028(3) -0.009(3)
C5B 0.035(4) 0.083(5) 0.078(5) -0.052(4) 0.026(4) -0.012(4)
C6B 0.044(4) 0.090(6) 0.082(5) -0.059(5) 0.028(4) -0.011(4)
N1B 0.041(3) 0.069(4) 0.069(4) -0.042(4) 0.032(3) -0.009(3)
O1C 0.035(3) 0.033(3) 0.061(4) -0.014(3) 0.031(3) -0.004(2)
O2C 0.057(4) 0.040(3) 0.045(3) -0.005(3) 0.024(3) 0.014(3)
C1C 0.066(5) 0.040(4) 0.073(6) -0.003(4) 0.050(5) 0.013(4)
C2C 0.097(5) 0.054(5) 0.088(5) 0.015(4) 0.066(4) 0.030(4)
C3C 0.119(7) 0.064(5) 0.119(7) 0.021(5) 0.083(6) 0.038(5)
C4C 0.130(7) 0.077(6) 0.132(7) 0.026(6) 0.090(6) 0.038(6)
C5C 0.107(6) 0.069(5) 0.096(6) 0.024(5) 0.074(5) 0.044(5)
C6C 0.121(7) 0.076(6) 0.117(7) 0.029(5) 0.084(6) 0.045(6)
N1C 0.124(7) 0.083(6) 0.129(7) 0.030(5) 0.091(6) 0.036(5)
O1D 0.028(3) 0.027(3) 0.053(3) -0.003(2) 0.018(2) -0.011(2)
O2D 0.031(5) 0.066(5) 0.026(4) -0.004(4) 0.015(4) -0.027(4)
O2D' 0.028(6) 0.059(5) 0.029(5) -0.005(4) 0.011(5) -0.019(4)
C1D 0.025(3) 0.040(3) 0.024(3) -0.001(3) 0.011(2) -0.014(3)
C2D 0.028(3) 0.028(3) 0.025(3) -0.005(2) 0.016(2) -0.012(3)
C3D 0.034(3) 0.031(3) 0.029(3) -0.010(3) 0.017(3) -0.012(3)
C4D 0.051(4) 0.040(4) 0.041(4) -0.011(3) 0.035(3) -0.014(3)
C5D 0.059(4) 0.045(4) 0.059(4) -0.028(3) 0.046(4) -0.027(4)
C6D 0.075(5) 0.054(4) 0.086(5) -0.040(4) 0.062(4) -0.044(4)
N1D 0.071(4) 0.049(4) 0.079(4) -0.025(3) 0.063(4) -0.033(3)
O1W 0.076(5) 0.038(3) 0.053(4) 0.000(3) 0.010(3) 0.008(3)
O2W 0.088(6) 0.063(5) 0.045(4) 0.001(4) 0.037(4) -0.002(5)
O3W 0.059(6) 0.052(6) 0.072(6) -0.019(5) -0.015(5) 0.006(5)
O4W 0.080(8) 0.068(8) 0.070(7) -0.014(6) 0.051(7) -0.012(7)
O5W 0.053(7) 0.055(7) 0.124(11) -0.040(7) 0.043(7) -0.013(6)
O6W 0.067(8) 0.058(8) 0.063(10) 0.016(8) 0.011(8) 0.029(7)
O7W 0.054(7) 0.044(7) 0.057(9) 0.000(7) -0.003(7) 0.017(6)
O8W 0.085(10) 0.097(10) 0.074(9) 0.000(8) 0.026(7) 0.052(8)
O9W 0.068(9) 0.099(10) 0.066(9) -0.023(8) 0.022(7) -0.016(8)
O10W 0.081(10) 0.104(11) 0.072(9) -0.027(8) 0.024(8) -0.020(8)
O11W 0.066(9) 0.106(11) 0.109(11) -0.004(9) 0.038(8) -0.020(8)

loop_
_atom_type_symbol
_atom_type_description
_atom_type_scat_dispersion_real
_atom_type_scat_dispersion_imag
_atom_type_scat_source
C C 0.0033 0.0016 'International Tables Vol C Tables 4.2.6.8 and 6.1.1.4'
H H 0.0000 0.0000 'International Tables Vol C Tables 4.2.6.8 and 6.1.1.4'
N N 0.0061 0.0033 'International Tables Vol C Tables 4.2.6.8 and 6.1.1.4'
O O 0.0106 0.0060 'International Tables Vol C Tables 4.2.6.8 and 6.1.1.4'
S S 0.1246 0.1234 'International Tables Vol C Tables 4.2.6.8 and 6.1.1.4'
Sm Sm -0.1638 3.4418 'International Tables Vol C Tables 4.2.6.8 and 6.1.1.4'
Re Re -1.0185 7.2310 'International Tables Vol C Tables 4.2.6.8 and 6.1.1.4'

loop_
_geom_angle_atom_site_label_1
_geom_angle_atom_site_label_2
_geom_angle_atom_site_label_3
_geom_angle
_geom_angle_site_symmetry_1
_geom_angle_site_symmetry_3
Re2 Re1 Re4 89.781(9) . .
Re2 Re1 Re5 59.746(8) . .
Re2 Re1 Re6 59.956(8) . .
Re4 Re1 Re5 60.025(8) . .
Re4 Re1 Re6 59.942(8) . .
Re6 Re1 Re5 89.933(9) . .
S1 Re1 Re2 57.40(4) . .
S1 Re1 Re4 117.10(3) . .
S1 Re1 Re5 57.10(3) . .
S1 Re1 Re6 117.32(4) . .
S1 Re1 S4 89.35(5) . .
S1 Re1 S5 89.85(5) . .
S1 Re1 S8 173.13(5) . .
S4 Re1 Re2 116.96(4) . .
S4 Re1 Re4 57.52(4) . .
S4 Re1 Re5 57.25(4) . .
S4 Re1 Re6 117.41(4) . .
S4 Re1 S8 90.26(5) . .
S5 Re1 Re2 57.20(4) . .
S5 Re1 Re4 117.11(4) . .
S5 Re1 Re5 116.92(4) . .
S5 Re1 Re6 57.22(3) . .
S5 Re1 S4 173.13(5) . .
S5 Re1 S8 89.72(5) . .
S8 Re1 Re2 116.98(4) . .
S8 Re1 Re4 57.30(3) . .
S8 Re1 Re5 117.28(3) . .
S8 Re1 Re6 57.06(4) . .
C1 Re1 Re2 133.63(17) . .
C1 Re1 Re4 136.48(17) . .
C1 Re1 Re5 137.55(16) . .
C1 Re1 Re6 132.47(16) . .
C1 Re1 S1 94.12(17) . .
C1 Re1 S4 96.16(16) . .
C1 Re1 S5 90.71(16) . .
C1 Re1 S8 92.74(17) . .
Re1 Re2 Re3 90.488(9) . .
Re1 Re2 Re6 60.292(8) . .
Re5 Re2 Re1 60.474(8) . .
Re5 Re2 Re3 60.357(8) . .
Re5 Re2 Re6 90.547(9) . .
Re6 Re2 Re3 60.071(8) . .
S1 Re2 Re1 57.43(4) . .
S1 Re2 Re3 117.70(3) . .
S1 Re2 Re5 57.38(3) . .
S1 Re2 Re6 117.68(4) . .
S2 Re2 Re1 117.91(4) . .
S2 Re2 Re3 57.23(4) . .
S2 Re2 Re5 57.48(4) . .
S2 Re2 Re6 117.28(4) . .
S2 Re2 S1 90.22(5) . .
S2 Re2 S6 89.47(5) . .
S5 Re2 Re1 57.52(4) . .
S5 Re2 Re3 117.48(4) . .
S5 Re2 Re5 117.96(4) . .
S5 Re2 Re6 57.43(3) . .
S5 Re2 S1 90.07(5) . .
S5 Re2 S2 173.91(5) . .
S5 Re2 S6 89.60(5) . .
S6 Re2 Re1 117.66(4) . .
S6 Re2 Re3 57.40(3) . .
S6 Re2 Re5 117.74(4) . .
S6 Re2 Re6 57.39(4) . .
S6 Re2 S1 173.97(5) . .
C2 Re2 Re1 133.58(17) . .
C2 Re2 Re3 135.93(17) . .
C2 Re2 Re5 135.16(17) . .
C2 Re2 Re6 134.27(17) . .
C2 Re2 S1 92.62(17) . .
C2 Re2 S2 94.27(17) . .
C2 Re2 S5 91.79(17) . .
C2 Re2 S6 93.41(17) . .
Re2 Re3 Re4 89.438(9) . .
Re2 Re3 Re5 59.658(8) . .
Re2 Re3 Re6 59.920(8) . .
Re4 Re3 Re5 59.934(8) . .
Re6 Re3 Re4 59.903(8) . .
Re6 Re3 Re5 90.054(9) . .
S2 Re3 Re2 57.20(4) . .
S2 Re3 Re4 117.09(4) . .
S2 Re3 Re5 57.21(4) . .
S2 Re3 Re6 117.10(4) . .
S2 Re3 S3 89.96(5) . .
S2 Re3 S6 89.29(5) . .
S2 Re3 S7 172.98(5) . .
S3 Re3 Re2 116.73(4) . .
S3 Re3 Re4 57.14(4) . .
S3 Re3 Re5 57.13(4) . .
S3 Re3 Re6 117.01(4) . .
S6 Re3 Re2 57.14(4) . .
S6 Re3 Re4 117.09(4) . .
S6 Re3 Re5 116.78(4) . .
S6 Re3 Re6 57.26(4) . .
S6 Re3 S3 172.73(5) . .
S7 Re3 Re2 116.98(3) . .
S7 Re3 Re4 57.22(4) . .
S7 Re3 Re5 117.12(4) . .
S7 Re3 Re6 57.13(3) . .
S7 Re3 S3 89.70(5) . .
S7 Re3 S6 90.17(5) . .
C3 Re3 Re2 134.95(17) . .
C3 Re3 Re4 135.58(17) . .
C3 Re3 Re5 136.18(16) . .
C3 Re3 Re6 133.76(16) . .
C3 Re3 S2 94.04(17) . .
C3 Re3 S3 94.76(17) . .
C3 Re3 S6 92.51(17) . .
C3 Re3 S7 92.97(17) . .
Re1 Re4 Re3 90.292(9) . .
Re1 Re4 Re5 60.250(8) . .
Re1 Re4 Re6 60.217(8) . .
Re5 Re4 Re3 60.131(8) . .
Re6 Re4 Re3 59.993(8) . .
Re6 Re4 Re5 90.220(9) . .
S3 Re4 Re1 117.48(4) . .
S3 Re4 Re3 57.37(4) . .
S3 Re4 Re5 57.27(4) . .
S3 Re4 Re6 117.33(4) . .
S3 Re4 S4 89.70(5) . .
S3 Re4 S7 89.82(5) . .
S3 Re4 S8 173.58(5) . .
S4 Re4 Re1 57.37(3) . .
S4 Re4 Re3 117.38(4) . .
S4 Re4 Re5 57.29(4) . .
S4 Re4 Re6 117.54(3) . .
S7 Re4 Re1 117.33(4) . .
S7 Re4 Re3 57.19(4) . .
S7 Re4 Re5 117.29(4) . .
S7 Re4 Re6 57.15(3) . .
S7 Re4 S4 173.42(5) . .
S7 Re4 S8 89.44(5) . .
S8 Re4 Re1 57.51(3) . .
S8 Re4 Re3 117.20(4) . .
S8 Re4 Re5 117.71(4) . .
S8 Re4 Re6 57.23(3) . .
S8 Re4 S4 90.30(5) . .
C4 Re4 Re1 134.95(17) . .
C4 Re4 Re3 134.76(17) . .
C4 Re4 Re5 135.24(17) . .
C4 Re4 Re6 134.54(17) . .
C4 Re4 S3 93.39(17) . .
C4 Re4 S4 93.59(18) . .
C4 Re4 S7 93.00(18) . .
C4 Re4 S8 93.02(17) . .
Re2 Re5 Re1 59.780(8) . .
Re2 Re5 Re3 59.985(8) . .
Re2 Re5 Re4 89.626(9) . .
Re3 Re5 Re1 89.874(9) . .
Re4 Re5 Re1 59.724(8) . .
Re4 Re5 Re3 59.935(8) . .
S1 Re5 Re1 57.19(3) . .
S1 Re5 Re2 57.44(3) . .
S1 Re5 Re3 117.38(4) . .
S1 Re5 Re4 116.88(4) . .
S1 Re5 S2 90.13(5) . .
S1 Re5 S3 173.08(5) . .
S1 Re5 S4 89.37(5) . .
S2 Re5 Re1 117.00(4) . .
S2 Re5 Re2 57.27(3) . .
S2 Re5 Re3 57.03(4) . .
S2 Re5 Re4 116.92(4) . .
S2 Re5 S3 89.94(5) . .
S2 Re5 S4 172.98(5) . .
S3 Re5 Re1 116.88(4) . .
S3 Re5 Re2 117.20(4) . .
S3 Re5 Re3 57.28(4) . .
S3 Re5 Re4 57.19(4) . .
S3 Re5 S4 89.72(5) . .
S4 Re5 Re1 57.20(3) . .
S4 Re5 Re2 116.95(3) . .
S4 Re5 Re3 117.29(4) . .
S4 Re5 Re4 57.39(4) . .
C5 Re5 Re1 136.47(18) . .
C5 Re5 Re2 132.69(17) . .
C5 Re5 Re3 133.55(18) . .
C5 Re5 Re4 137.65(17) . .
C5 Re5 S1 92.64(18) . .
C5 Re5 S2 90.89(18) . .
C5 Re5 S3 94.28(18) . .
C5 Re5 S4 96.13(18) . .
Re2 Re6 Re1 59.751(8) . .
Re2 Re6 Re3 60.009(8) . .
Re2 Re6 Re4 89.604(9) . .
Re3 Re6 Re1 90.139(9) . .
Re4 Re6 Re1 59.841(8) . .
Re4 Re6 Re3 60.104(8) . .
S5 Re6 Re1 57.23(3) . .
S5 Re6 Re2 57.13(3) . .
S5 Re6 Re3 117.12(3) . .
S5 Re6 Re4 117.02(3) . .
S6 Re6 Re1 116.92(4) . .
S6 Re6 Re2 57.20(3) . .
S6 Re6 Re3 57.32(3) . .
S6 Re6 Re4 117.36(3) . .
S6 Re6 S5 89.28(5) . .
S7 Re6 Re1 117.16(4) . .
S7 Re6 Re2 117.24(4) . .
S7 Re6 Re3 57.29(4) . .
S7 Re6 Re4 57.35(4) . .
S7 Re6 S5 173.12(5) . .
S7 Re6 S6 90.32(5) . .
S7 Re6 S8 89.65(5) . .
S8 Re6 Re1 57.41(3) . .
S8 Re6 Re2 117.12(4) . .
S8 Re6 Re3 117.44(3) . .
S8 Re6 Re4 57.36(3) . .
S8 Re6 S5 89.95(5) . .
S8 Re6 S6 173.30(5) . .
C6 Re6 Re1 136.27(17) . .
C6 Re6 Re2 134.70(17) . .
C6 Re6 Re3 133.59(17) . .
C6 Re6 Re4 135.68(17) . .
C6 Re6 S5 94.01(17) . .
C6 Re6 S6 92.19(18) . .
C6 Re6 S7 92.87(17) . .
C6 Re6 S8 94.50(18) . .
Re2 S1 Re1 65.17(4) . .
Re5 S1 Re1 65.71(4) . .
Re5 S1 Re2 65.18(4) . .
Re2 S2 Re3 65.57(4) . .
Re2 S2 Re5 65.25(4) . .
Re3 S2 Re5 65.76(4) . .
Re4 S3 Re3 65.48(4) . .
Re4 S3 Re5 65.55(4) . .
Re5 S3 Re3 65.60(4) . .
Re1 S4 Re4 65.12(4) . .
Re1 S4 Re5 65.55(4) . .
Re5 S4 Re4 65.32(4) . .
Re2 S5 Re1 65.28(3) . .
Re2 S5 Re6 65.44(4) . .
Re6 S5 Re1 65.55(4) . .
Re2 S6 Re3 65.45(4) . .
Re2 S6 Re6 65.42(4) . .
Re6 S6 Re3 65.42(4) . .
Re3 S7 Re4 65.59(4) . .
Re6 S7 Re3 65.59(4) . .
Re6 S7 Re4 65.50(4) . .
Re4 S8 Re1 65.19(4) . .
Re6 S8 Re1 65.52(4) . .
Re6 S8 Re4 65.41(4) . .
N1 C1 Re1 174.6(5) . .
C1 N1 Sm1 155.8(5) . .
N2 C2 Re2 177.3(6) . .
C2 N2 Sm2 173.4(5) . 1_565
N3 C3 Re3 178.2(5) . .
C3 N3 Sm4 163.3(5) . 4_585
N4 C4 Re4 176.8(6) . .
C4 N4 Sm2 155.5(5) . 4_575
N5 C5 Re5 177.2(6) . .
C5 N5 Sm3 171.2(6) . 3_676
N6 C6 Re6 177.8(6) . .
C6 N6 Sm1 167.3(5) . 2_556
N1 Sm1 N6 137.17(17) . 2_546
N1 Sm1 Sm2 125.06(12) . .
N1 Sm1 Sm3 68.88(12) . .
N1 Sm1 Sm4 108.12(12) . .
N1 Sm1 O1M 71.9(2) . .
N1 Sm1 N1A 69.45(17) . .
N6 Sm1 Sm2 96.83(13) 2_546 .
N6 Sm1 Sm3 152.55(13) 2_546 .
N6 Sm1 Sm4 99.25(13) 2_546 .
N6 Sm1 O1M 102.6(2) 2_546 .
N6 Sm1 N1A 69.01(17) 2_546 .
Sm2 Sm1 Sm3 60.856(8) . .
Sm2 Sm1 Sm4 61.120(8) . .
Sm3 Sm1 Sm4 57.070(7) . .
O1 Sm1 N1 85.39(15) . .
O1 Sm1 N6 134.22(16) . 2_546
O1 Sm1 Sm2 40.02(10) . .
O1 Sm1 Sm3 33.70(10) . .
O1 Sm1 Sm4 75.02(10) . .
O1 Sm1 O2 74.10(13) . .
O1 Sm1 O3 66.20(14) . .
O1 Sm1 O1M 70.83(18) . .
O1 Sm1 O1A 69.50(15) . 2_546
O1 Sm1 N1A 137.97(16) . .
O2 Sm1 N1 141.06(15) . .
O2 Sm1 N6 76.50(15) . 2_546
O2 Sm1 Sm2 40.15(9) . .
O2 Sm1 Sm3 76.05(9) . .
O2 Sm1 Sm4 35.05(10) . .
O2 Sm1 O3 68.10(14) . .
O2 Sm1 O1M 128.05(17) . .
O2 Sm1 O1A 70.80(17) . 2_546
O2 Sm1 N1A 144.49(15) . .
O3 Sm1 N1 73.42(15) . .
O3 Sm1 N6 130.85(16) . 2_546
O3 Sm1 Sm2 77.43(10) . .
O3 Sm1 Sm3 34.52(9) . .
O3 Sm1 Sm4 35.21(10) . .
O3 Sm1 O1M 125.9(2) . .
O3 Sm1 O1A 125.65(17) . 2_546
O3 Sm1 N1A 131.23(16) . .
O1M Sm1 Sm2 90.16(14) . .
O1M Sm1 Sm3 93.81(16) . .
O1M Sm1 Sm4 145.76(15) . .
O1M Sm1 N1A 69.6(2) . .
O1A Sm1 N1 132.09(18) 2_546 .
O1A Sm1 N6 68.07(18) 2_546 2_546
O1A Sm1 Sm2 48.28(14) 2_546 .
O1A Sm1 Sm3 101.96(12) 2_546 .
O1A Sm1 Sm4 103.88(15) 2_546 .
O1A Sm1 O1M 61.7(2) 2_546 .
O1A Sm1 N1A 102.8(2) 2_546 .
N1A Sm1 Sm2 150.94(14) . .
N1A Sm1 Sm3 138.14(12) . .
N1A Sm1 Sm4 143.87(14) . .
O1B Sm1 N1 89.07(18) . .
O1B Sm1 N6 71.12(18) . 2_546
O1B Sm1 Sm2 124.97(12) . .
O1B Sm1 Sm3 107.21(11) . .
O1B Sm1 Sm4 68.11(11) . .
O1B Sm1 O1 138.81(15) . .
O1B Sm1 O2 85.49(15) . .
O1B Sm1 O3 73.10(15) . .
O1B Sm1 O1M 144.49(18) . .
O1B Sm1 O1A 136.39(17) . 2_546
O1B Sm1 N1A 75.78(18) . .
N2 Sm2 Sm1 91.50(12) 1_545 .
N2 Sm2 Sm3 92.54(13) 1_545 .
N2 Sm2 O2M 72.0(2) 1_545 .
N2 Sm2 O1A 66.49(16) 1_545 2_546
N2 Sm2 O2A 81.3(2) 1_545 2_546
N2 Sm2 C1A 69.26(19) 1_545 2_546
N4 Sm2 N2 142.11(19) 4_676 1_545
N4 Sm2 Sm1 123.01(14) 4_676 .
N4 Sm2 Sm3 115.84(14) 4_676 .
N4 Sm2 O2M 70.4(2) 4_676 .
N4 Sm2 O1A 126.98(18) 4_676 2_546
N4 Sm2 O2A 86.4(2) 4_676 2_546
N4 Sm2 C1A 109.1(2) 4_676 2_546
Sm1 Sm2 Sm3 62.775(8) . .
O1 Sm2 N2 70.96(16) . 1_545
O1 Sm2 N4 145.77(17) . 4_676
O1 Sm2 Sm1 39.40(9) . .
O1 Sm2 Sm3 35.44(9) . .
O1 Sm2 O2 73.45(13) . .
O1 Sm2 O2M 142.8(2) . .
O1 Sm2 O1A 65.38(15) . 2_546
O1 Sm2 O2A 113.62(18) . 2_546
O1 Sm2 C1A 89.17(19) . 2_546
O2 Sm2 N2 129.78(15) . 1_545
O2 Sm2 N4 82.95(17) . 4_676
O2 Sm2 Sm1 40.06(9) . .
O2 Sm2 Sm3 77.48(9) . .
O2 Sm2 O2M 136.8(2) . .
O2 Sm2 O1A 66.99(14) . 2_546
O2 Sm2 O2A 81.78(19) . 2_546
O2 Sm2 C1A 76.03(18) . 2_546
O4 Sm2 N2 126.51(16) . 1_545
O4 Sm2 N4 78.92(17) . 4_676
O4 Sm2 Sm1 80.05(10) . .
O4 Sm2 Sm3 37.01(10) . .
O4 Sm2 O1 69.65(14) . .
O4 Sm2 O2 68.75(13) . .
O4 Sm2 O2M 133.7(2) . .
O4 Sm2 O1A 123.45(16) . 2_546
O4 Sm2 O2A 148.32(19) . 2_546
O4 Sm2 C1A 142.69(18) . 2_546
O2M Sm2 Sm1 146.0(2) . .
O2M Sm2 Sm3 144.6(2) . .
O2M Sm2 O1A 102.7(2) . 2_546
O2M Sm2 C1A 81.3(3) . 2_546
O1A Sm2 Sm1 43.40(12) 2_546 .
O1A Sm2 Sm3 99.53(12) 2_546 .
O1A Sm2 C1A 24.1(2) 2_546 2_546
O2A Sm2 Sm1 84.86(16) 2_546 .
O2A Sm2 Sm3 146.98(15) 2_546 .
O2A Sm2 O2M 63.7(3) 2_546 .
O2A Sm2 O1A 48.26(19) 2_546 2_546
O2A Sm2 C1A 24.6(2) 2_546 2_546
C1A Sm2 Sm1 64.87(17) 2_546 .
C1A Sm2 Sm3 123.62(17) 2_546 .
O1C Sm2 N2 73.26(18) . 1_545
O1C Sm2 N4 91.0(2) . 4_676
O1C Sm2 Sm1 132.13(15) . .
O1C Sm2 Sm3 72.66(14) . .
O1C Sm2 O1 93.29(18) . .
O1C Sm2 O2 143.16(16) . .
O1C Sm2 O4 74.42(16) . .
O1C Sm2 O2M 72.4(3) . .
O1C Sm2 O1A 138.65(18) . 2_546
O1C Sm2 O2A 134.3(2) . 2_546
O1C Sm2 C1A 139.3(2) . 2_546
N5 Sm3 Sm1 159.47(14) 3_676 .
N5 Sm3 Sm2 138.60(14) 3_676 .
N5 Sm3 Sm4 133.91(14) 3_676 .
Sm2 Sm3 Sm1 56.369(7) . .
Sm4 Sm3 Sm1 61.960(8) . .
Sm4 Sm3 Sm2 61.372(8) . .
O1 Sm3 N5 144.29(18) . 3_676
O1 Sm3 Sm1 34.02(10) . .
O1 Sm3 Sm2 36.32(10) . .
O1 Sm3 Sm4 79.38(10) . .
O1 Sm3 O3 68.29(14) . .
O1 Sm3 O4 69.48(13) . .
O1 Sm3 O3M 76.09(19) . .
O1 Sm3 O4M 120.85(17) . .
O1 Sm3 O2C 81.89(18) . .
O3 Sm3 N5 144.16(18) . 3_676
O3 Sm3 Sm1 36.38(10) . .
O3 Sm3 Sm2 74.77(10) . .
O3 Sm3 Sm4 38.30(10) . .
O3 Sm3 O4 69.69(14) . .
O3 Sm3 O3M 112.9(2) . .
O3 Sm3 O4M 74.25(16) . .
O3 Sm3 O2C 139.91(18) . .
O4 Sm3 N5 126.31(17) . 3_676
O4 Sm3 Sm1 74.19(9) . .
O4 Sm3 Sm2 35.95(9) . .
O4 Sm3 Sm4 37.11(10) . .
O4 Sm3 O4M 134.34(18) . .
O3M Sm3 N5 75.5(2) . 3_676
O3M Sm3 Sm1 86.93(16) . .
O3M Sm3 Sm2 105.85(17) . .
O3M Sm3 Sm4 148.65(16) . .
O3M Sm3 O4 141.5(2) . .
O3M Sm3 O4M 78.6(2) . .
O4M Sm3 N5 73.61(19) . 3_676
O4M Sm3 Sm1 92.74(13) . .
O4M Sm3 Sm2 147.79(12) . .
O4M Sm3 Sm4 97.95(14) . .
O2C Sm3 N5 73.8(2) . 3_676
O2C Sm3 Sm1 115.27(15) . .
O2C Sm3 Sm2 65.44(15) . .
O2C Sm3 Sm4 112.07(14) . .
O2C Sm3 O4 75.19(17) . .
O2C Sm3 O3M 83.5(2) . .
O2C Sm3 O4M 145.81(19) . .
O1D Sm3 N5 72.6(2) . 3_676
O1D Sm3 Sm1 120.23(13) . .
O1D Sm3 Sm2 108.35(13) . .
O1D Sm3 Sm4 61.38(13) . .
O1D Sm3 O1 139.27(16) . .
O1D Sm3 O3 85.44(16) . .
O1D Sm3 O4 72.46(16) . .
O1D Sm3 O3M 144.5(2) . .
O1D Sm3 O4M 77.7(2) . .
O1D Sm3 O2C 102.1(2) . .
N3 Sm4 Sm2 156.36(13) 4_686 .
N3 Sm4 Sm3 139.32(12) 4_686 .
Sm3 Sm4 Sm2 60.421(8) . .
O2 Sm4 N3 139.31(15) . 4_686
O2 Sm4 Sm2 36.17(9) . .
O2 Sm4 Sm3 79.09(9) . .
O2 Sm4 O5M 115.4(3) . .
O2 Sm4 O2D 148.4(4) . .
O2 Sm4 O2D' 140.5(4) . .
O3 Sm4 N3 129.71(16) . 4_686
O3 Sm4 Sm2 73.53(10) . .
O3 Sm4 Sm3 37.23(9) . .
O3 Sm4 O2 68.52(14) . .
O3 Sm4 O5M 140.6(3) . .
O3 Sm4 O6M 141.57(16) . .
O3 Sm4 O2D 80.1(4) . .
O3 Sm4 O2D' 72.0(4) . .
O4 Sm4 N3 146.67(15) . 4_686
O4 Sm4 Sm2 34.53(10) . .
O4 Sm4 Sm3 38.63(10) . .
O4 Sm4 O2 68.73(13) . .
O4 Sm4 O3 70.10(14) . .
O4 Sm4 O5M 75.3(2) . .
O4 Sm4 O5M' 75.3(3) . .
O4 Sm4 O6M 107.36(16) . .
O4 Sm4 O2D 97.3(2) . .
O4 Sm4 O2D' 96.6(3) . .
O5M Sm4 N3 74.9(2) . 4_686
O5M Sm4 Sm2 88.6(2) . .
O5M Sm4 Sm3 103.4(2) . .
O5M' Sm4 Sm2 97.6(3) . .
O5M' Sm4 Sm3 94.2(3) . .
O5M' Sm4 O2 129.7(4) . .
O5M' Sm4 O3 129.1(4) . .
O5M' Sm4 O6M 83.8(4) . .
O5M' Sm4 O2D' 76.2(5) . .
O6M Sm4 N3 74.06(18) . 4_686
O6M Sm4 Sm2 84.05(13) . .
O6M Sm4 Sm3 143.92(12) . .
O6M Sm4 O2 74.90(16) . .
O6M Sm4 O5M 67.1(3) . .
O6M Sm4 O2D 136.6(4) . .
O6M Sm4 O2D' 143.7(4) . .
O2B Sm4 N3 70.83(17) . 4_686
O2B Sm4 Sm2 117.72(14) . .
O2B Sm4 Sm3 113.42(14) . .
O2B Sm4 O2 82.15(17) . .
O2B Sm4 O3 76.49(17) . .
O2B Sm4 O4 141.70(16) . .
O2B Sm4 O5M 141.8(3) . .
O2B Sm4 O5M' 142.5(3) . .
O2B Sm4 O6M 87.4(2) . .
O2B Sm4 O2D 94.9(3) . .
O2B Sm4 O2D' 90.2(3) . .
O2D Sm4 N3 66.1(3) . 4_686
O2D Sm4 Sm2 130.6(2) . .
O2D Sm4 Sm3 73.3(3) . .
O2D Sm4 O5M 86.2(4) . .
O2D' Sm4 Sm2 128.1(3) . .
O2D' Sm4 Sm3 68.6(3) . .
Sm1 O1 Sm2 100.59(14) . .
Sm1 O1 H1 111.7 . .
Sm2 O1 H1 111.7 . .
Sm3 O1 Sm1 112.28(16) . .
Sm3 O1 Sm2 108.24(15) . .
Sm3 O1 H1 111.7 . .
Sm1 O2 Sm2 99.79(14) . .
Sm1 O2 Sm4 110.33(16) . .
Sm1 O2 H2 112.9 . .
Sm2 O2 Sm4 107.27(14) . .
Sm2 O2 H2 112.9 . .
Sm4 O2 H2 112.9 . .
Sm1 O3 H3 111.4 . .
Sm3 O3 Sm1 109.09(16) . .
Sm3 O3 Sm4 104.47(16) . .
Sm3 O3 H3 111.4 . .
Sm4 O3 Sm1 108.71(16) . .
Sm4 O3 H3 111.4 . .
Sm2 O4 Sm3 107.04(15) . .
Sm2 O4 H4 111.3 . .
Sm3 O4 H4 111.3 . .
Sm4 O4 Sm2 111.30(15) . .
Sm4 O4 Sm3 104.26(16) . .
Sm4 O4 H4 111.3 . .
Sm1 O1A Sm2 88.33(16) 2_556 2_556
C1A O1A Sm1 148.1(5) . 2_556
C1A O1A Sm2 87.5(5) . 2_556
C1A O2A Sm2 98.0(5) . 2_556
O1A C1A Sm2 68.4(5) . 2_556
O1A C1A O2A 124.1(8) . .
O1A C1A C2A 117.0(8) . .
O2A C1A Sm2 57.4(4) . 2_556
O2A C1A C2A 118.8(7) . .
C2A C1A Sm2 162.2(5) . 2_556
C3A C2A C1A 120.1(7) . .
C5A C2A C1A 122.1(7) . .
C5A C2A C3A 117.8(7) . .
C2A C3A H3A 120.2 . .
C2A C3A C4A 119.5(7) . .
C4A C3A H3A 120.2 . .
C3A C4A H4A 118.2 . .
N1A C4A C3A 123.6(8) . .
N1A C4A H4A 118.2 . .
C2A C5A H5A 120.2 . .
C2A C5A C6A 119.5(8) . .
C6A C5A H5A 120.2 . .
C5A C6A H6A 118.6 . .
N1A C6A C5A 122.8(8) . .
N1A C6A H6A 118.6 . .
C4A N1A Sm1 117.9(5) . .
C4A N1A C6A 116.7(6) . .
C6A N1A Sm1 125.2(5) . .
C1B O1B Sm1 134.9(5) . .
C1B O2B Sm4 138.2(5) . .
O1B C1B O2B 127.1(6) . .
O1B C1B C2B 117.4(6) . .
O2B C1B C2B 115.5(6) . .
C3B C2B C1B 121.1(7) . .
C3B C2B C5B 119.2(7) . .
C5B C2B C1B 119.5(7) . .
C2B C3B H3B 120.7 . .
C2B C3B C4B 118.6(7) . .
C4B C3B H3B 120.7 . .
C3B C4B H4B 118.5 . .
N1B C4B C3B 122.9(7) . .
N1B C4B H4B 118.5 . .
C2B C5B H5B 120.7 . .
C6B C5B C2B 118.5(8) . .
C6B C5B H5B 120.7 . .
C5B C6B H6B 118.9 . .
N1B C6B C5B 122.2(9) . .
N1B C6B H6B 118.9 . .
C4B N1B C6B 118.6(7) . .
C1C O1C Sm2 130.1(5) . .
C1C O2C Sm3 139.9(6) . .
O1C C1C O2C 127.4(8) . .
O1C C1C C2C 114.8(8) . .
O2C C1C C2C 117.7(8) . .
C3C C2C C1C 121.1(10) . .
C3C C2C C5C 119.4(10) . .
C5C C2C C1C 119.3(10) . .
C2C C3C H3C 120.9 . .
C2C C3C C4C 118.3(12) . .
C4C C3C H3C 120.9 . .
C3C C4C H4C 118.4 . .
N1C C4C C3C 123.3(13) . .
N1C C4C H4C 118.4 . .
C2C C5C H5C 120.3 . .
C6C C5C C2C 119.3(11) . .
C6C C5C H5C 120.3 . .
C5C C6C H6C 119.3 . .
N1C C6C C5C 121.5(12) . .
N1C C6C H6C 119.3 . .
C6C N1C C4C 117.9(11) . .
C1D O1D Sm3 134.8(4) . .
C1D O2D Sm4 118.5(7) . .
C1D O2D' Sm4 114.5(8) . .
O1D C1D O2D 126.2(8) . .
O1D C1D O2D' 122.1(9) . .
O1D C1D C2D 116.6(5) . .
O2D C1D C2D 116.6(7) . .
O2D' C1D C2D 120.4(8) . .
C3D C2D C1D 120.3(6) . .
C5D C2D C1D 121.2(6) . .
C5D C2D C3D 118.5(6) . .
C2D C3D H3D 120.4 . .
C4D C3D C2D 119.1(6) . .
C4D C3D H3D 120.4 . .
C3D C4D H4D 118.4 . .
N1D C4D C3D 123.2(7) . .
N1D C4D H4D 118.4 . .
C2D C5D H5D 120.8 . .
C2D C5D C6D 118.3(7) . .
C6D C5D H5D 120.8 . .
C5D C6D H6D 118.2 . .
N1D C6D C5D 123.6(8) . .
N1D C6D H6D 118.2 . .
C4D N1D C6D 117.1(7) . .

loop_
_geom_bond_atom_site_label_1
_geom_bond_atom_site_label_2
_geom_bond_distance
_geom_bond_site_symmetry_2
_geom_bond_publ_flag
Re1 Re2 2.5928(3) . yes
Re1 Re4 2.5971(3) . yes
Re1 Re5 2.6109(3) . yes
Re1 Re6 2.6069(3) . yes
Re1 S1 2.4075(14) . yes
Re1 S4 2.4109(14) . yes
Re1 S5 2.4079(14) . yes
Re1 S8 2.4134(14) . yes
Re1 C1 2.117(6) . yes
Re2 Re3 2.6005(3) . yes
Re2 Re5 2.5919(3) . yes
Re2 Re6 2.5982(3) . yes
Re2 S1 2.4067(14) . yes
Re2 S2 2.4009(14) . yes
Re2 S5 2.3994(14) . yes
Re2 S6 2.4015(14) . yes
Re2 C2 2.085(6) . yes
Re3 Re4 2.6051(3) . yes
Re3 Re5 2.6102(3) . yes
Re3 Re6 2.6021(3) . yes
Re3 S2 2.4018(15) . yes
Re3 S3 2.4114(14) . yes
Re3 S6 2.4085(14) . yes
Re3 S7 2.4045(15) . yes
Re3 C3 2.132(6) . yes
Re4 Re5 2.6050(3) . yes
Re4 Re6 2.5998(3) . yes
Re4 S3 2.4052(14) . yes
Re4 S4 2.4149(15) . yes
Re4 S7 2.4054(15) . yes
Re4 S8 2.4077(14) . yes
Re4 C4 2.108(6) . yes
Re5 S1 2.4051(14) . yes
Re5 S2 2.4066(15) . yes
Re5 S3 2.4073(14) . yes
Re5 S4 2.4121(15) . yes
Re5 C5 2.134(6) . yes
Re6 S5 2.4076(14) . yes
Re6 S6 2.4068(15) . yes
Re6 S7 2.4000(14) . yes
Re6 S8 2.4040(15) . yes
Re6 C6 2.119(6) . yes
C1 N1 1.150(8) . ?
N1 Sm1 2.551(5) . yes
C2 N2 1.150(8) . ?
N2 Sm2 2.524(5) 1_565 yes
C3 N3 1.146(8) . ?
N3 Sm4 2.663(5) 4_585 yes
C4 N4 1.155(8) . ?
N4 Sm2 2.520(5) 4_575 yes
C5 N5 1.138(8) . ?
N5 Sm3 2.618(5) 3_676 yes
C6 N6 1.149(8) . ?
N6 Sm1 2.587(5) 2_556 yes
Sm1 Sm2 3.7062(4) . ?
Sm1 Sm3 3.9581(4) . ?
Sm1 Sm4 3.9955(4) . ?
Sm1 O1 2.393(4) . yes
Sm1 O2 2.421(4) . yes
Sm1 O3 2.484(4) . yes
Sm1 O1M 2.594(6) . yes
Sm1 O1A 2.547(6) 2_546 yes
Sm1 N1A 2.718(5) . yes
Sm1 O1B 2.389(5) . yes
Sm2 Sm3 3.8877(4) . ?
Sm2 O1 2.424(4) . yes
Sm2 O2 2.425(4) . yes
Sm2 O4 2.387(4) . yes
Sm2 O2M 2.538(7) . yes
Sm2 O1A 2.767(6) 2_546 yes
Sm2 O2A 2.530(6) 2_546 yes
Sm2 C1A 2.973(8) 2_546 ?
Sm2 O1C 2.359(5) . yes
Sm3 Sm4 3.7995(4) . ?
Sm3 O1 2.373(4) . yes
Sm3 O3 2.374(4) . yes
Sm3 O4 2.448(4) . yes
Sm3 O3M 2.439(6) . yes
Sm3 O4M 2.482(6) . yes
Sm3 O2C 2.392(6) . yes
Sm3 O1D 2.348(5) . yes
Sm4 O2 2.447(4) . yes
Sm4 O3 2.432(4) . yes
Sm4 O4 2.365(4) . yes
Sm4 O5M 2.515(10) . yes
Sm4 O5M' 2.421(12) . yes
Sm4 O6M 2.443(5) . yes
Sm4 O2B 2.358(5) . yes
Sm4 O2D 2.449(10) . yes
Sm4 O2D' 2.505(12) . yes
O1 H1 1.0000 . ?
O2 H2 1.0000 . ?
O3 H3 1.0000 . ?
O4 H4 1.0000 . ?
O1A C1A 1.215(10) . ?
O2A C1A 1.249(10) . ?
C1A C2A 1.528(11) . ?
C2A C3A 1.373(12) . ?
C2A C5A 1.357(12) . ?
C3A H3A 0.9500 . ?
C3A C4A 1.397(10) . ?
C4A H4A 0.9500 . ?
C4A N1A 1.317(10) . ?
C5A H5A 0.9500 . ?
C5A C6A 1.409(10) . ?
C6A H6A 0.9500 . ?
C6A N1A 1.340(10) . ?
O1B C1B 1.238(8) . ?
O2B C1B 1.252(8) . ?
C1B C2B 1.508(9) . ?
C2B C3B 1.383(10) . ?
C2B C5B 1.386(12) . ?
C3B H3B 0.9500 . ?
C3B C4B 1.387(10) . ?
C4B H4B 0.9500 . ?
C4B N1B 1.317(11) . ?
C5B H5B 0.9500 . ?
C5B C6B 1.379(12) . ?
C6B H6B 0.9500 . ?
C6B N1B 1.358(12) . ?
O1C C1C 1.241(11) . ?
O2C C1C 1.255(11) . ?
C1C C2C 1.513(12) . ?
C2C C3C 1.359(16) . ?
C2C C5C 1.404(15) . ?
C3C H3C 0.9500 . ?
C3C C4C 1.394(17) . ?
C4C H4C 0.9500 . ?
C4C N1C 1.358(17) . ?
C5C H5C 0.9500 . ?
C5C C6C 1.394(15) . ?
C6C H6C 0.9500 . ?
C6C N1C 1.342(16) . ?
O1D C1D 1.258(6) . ?
O2D C1D 1.258(8) . ?
O2D' C1D 1.270(8) . ?
C1D C2D 1.497(9) . ?
C2D C3D 1.393(9) . ?
C2D C5D 1.371(10) . ?
C3D H3D 0.9500 . ?
C3D C4D 1.367(10) . ?
C4D H4D 0.9500 . ?
C4D N1D 1.332(10) . ?
C5D H5D 0.9500 . ?
C5D C6D 1.383(11) . ?
C6D H6D 0.9500 . ?
C6D N1D 1.339(11) . ?
O10W O11W 1.44(3) 3_666 ?
